data_4511221
loop_
_publ_author_name
'Panini, Piyush'
'Chopra, Deepak'

_publ_section_title
;
 Experimental and Theoretical Characterization of Short H-Bonds with
 Organic Fluorine in Molecular Crystals
;
_journal_issue 7
_journal_name_full 'Crystal Growth &amp; Design'
_journal_page_first 3155
_journal_paper_doi 10.1021/cg5004758
_journal_volume 14
_journal_year 2014
_chemical_formula_moiety 'C14 H9 F4 N O'
_chemical_formula_sum 'C14 H9 F4 N O'
_chemical_formula_weight 283.22
_space_group_IT_number 14
_symmetry_cell_setting monoclinic
_symmetry_Int_Tables_number 14
_symmetry_space_group_name_Hall '-P 2ybc'
_symmetry_space_group_name_H-M 'P 1 21/c 1'
_atom_sites_solution_hydrogens geom
_atom_sites_solution_primary direct
_atom_sites_solution_secondary difmap
_audit_creation_method SHELXL-97
_cell_angle_alpha 90.00
_cell_angle_beta 92.281(3)
_cell_angle_gamma 90.00
_cell_formula_units_Z 4
_cell_length_a 10.7039(18)
_cell_length_b 12.496(2)
_cell_length_c 8.8106(15)
_cell_measurement_temperature 100(2)
_cell_volume 1177.5(3)
_computing_structure_refinement 'SHELXL-97 (Sheldrick, 1997)'
_computing_structure_solution 'SHELXS-97 (Sheldrick, 1990)'
_diffrn_ambient_temperature 100(2)
_diffrn_measured_fraction_theta_full 1.000
_diffrn_measured_fraction_theta_max 1.000
_diffrn_radiation_monochromator graphite
_diffrn_radiation_source 'fine-focus sealed tube'
_diffrn_radiation_type MoK\a
_diffrn_radiation_wavelength 0.71073
_diffrn_reflns_av_R_equivalents 0.0187
_diffrn_reflns_av_sigmaI/netI 0.0186
_diffrn_reflns_limit_h_max 11
_diffrn_reflns_limit_h_min -12
_diffrn_reflns_limit_k_max 14
_diffrn_reflns_limit_k_min -12
_diffrn_reflns_limit_l_max 10
_diffrn_reflns_limit_l_min -10
_diffrn_reflns_number 5840
_diffrn_reflns_theta_full 25.00
_diffrn_reflns_theta_max 25.00
_diffrn_reflns_theta_min 1.90
_exptl_absorpt_coefficient_mu 0.144
_exptl_absorpt_correction_T_max 0.9857
_exptl_absorpt_correction_T_min 0.9526
_exptl_absorpt_correction_type multi-scan
_exptl_absorpt_process_details SADABS
_exptl_crystal_colour colourless
_exptl_crystal_density_diffrn 1.598
_exptl_crystal_density_method 'not measured'
_exptl_crystal_description rod
_exptl_crystal_F_000 576
_exptl_crystal_size_max 0.34
_exptl_crystal_size_mid 0.14
_exptl_crystal_size_min 0.10
_refine_diff_density_max 0.191
_refine_diff_density_min -0.279
_refine_diff_density_rms 0.062
_refine_ls_extinction_method none
_refine_ls_goodness_of_fit_ref 1.072
_refine_ls_hydrogen_treatment constr
_refine_ls_matrix_type full
_refine_ls_number_parameters 181
_refine_ls_number_reflns 2079
_refine_ls_number_restraints 0
_refine_ls_restrained_S_all 1.072
_refine_ls_R_factor_all 0.0333
_refine_ls_R_factor_gt 0.0318
_refine_ls_shift/su_max 0.001
_refine_ls_shift/su_mean 0.000
_refine_ls_structure_factor_coef Fsqd
_refine_ls_weighting_details 'calc w=1/[\s^2^(Fo^2^)+(0.0348P)^2^+0.5558P] where P=(Fo^2^+2Fc^2^)/3'
_refine_ls_weighting_scheme calc
_refine_ls_wR_factor_gt 0.0765
_refine_ls_wR_factor_ref 0.0775
_reflns_number_gt 1987
_reflns_number_total 2079
_reflns_threshold_expression >2sigma(I)
_cod_data_source_file cg5004758_si_001.cif
_cod_data_source_block B
_cod_depositor_comments
;
The following automatic conversions were performed:

'_symmetry_cell_setting' value 'Monoclinic' changed to 'monoclinic'
according to
/usr/data/users/saulius/crontab/automatic-downloads/rss-feeds/ACS/lib/dictionaries/cif_core.dic
dictionary named 'cif_core.dic' version 2.4.2 from 2011-04-26.

Automatic conversion script
Id: cif_fix_values 2281 2013-09-26 08:29:07Z andrius 

 Adding full bibliography for 4511219--4511221.cif.

The following automatic conversions were performed:

data name '_iucr_refine_instruction_details' was replaced with
'_iucr_refine_instructions_details' as specified in the replacement
file 'data/replacement-values/replacement_tags.lst'.

Automatic conversion script
Id: cif_correct_tags 9268 2022-04-12 08:56:07Z antanas 
;
_cod_original_cell_volume 1177.6(3)
_cod_original_sg_symbol_H-M 'P 21/c'
_cod_database_code 4511221

loop_
_symmetry_equiv_pos_as_xyz
'x, y, z'
'-x, y+1/2, -z+1/2'
'-x, -y, -z'
'x, -y-1/2, z-1/2'

loop_
_atom_site_label
_atom_site_type_symbol
_atom_site_fract_x
_atom_site_fract_y
_atom_site_fract_z
_atom_site_U_iso_or_equiv
_atom_site_adp_type
_atom_site_occupancy
_atom_site_symmetry_multiplicity
_atom_site_calc_flag
_atom_site_refinement_flags
F1 F 0.48295(8) 1.07070(7) 0.64506(10) 0.0278(2) Uani 1 1 d .
F2 F 0.91981(8) 0.24547(7) 1.03559(10) 0.0308(2) Uani 1 1 d .
F3 F 0.80541(8) 0.32094(7) 0.85961(9) 0.0263(2) Uani 1 1 d .
F4 F 0.72461(8) 0.27454(7) 1.06878(10) 0.0311(2) Uani 1 1 d .
N1 N 0.75975(10) 0.70180(9) 1.00624(12) 0.0182(3) Uani 1 1 d .
H1N H 0.7345 0.6902 0.9114 0.022 Uiso 1 1 calc R
O1 O 0.77144(9) 0.83317(8) 1.18735(10) 0.0216(2) Uani 1 1 d .
C1 C 0.66129(12) 0.87088(11) 0.95312(14) 0.0169(3) Uani 1 1 d .
C2 C 0.67920(13) 0.98131(11) 0.96270(15) 0.0191(3) Uani 1 1 d .
H2 H 0.7329 1.0101 1.0408 0.023 Uiso 1 1 calc R
C3 C 0.61928(13) 1.04937(11) 0.85927(16) 0.0205(3) Uani 1 1 d .
H3 H 0.6325 1.1245 0.8638 0.025 Uiso 1 1 calc R
C4 C 0.53996(13) 1.00486(11) 0.74950(15) 0.0200(3) Uani 1 1 d .
C5 C 0.51515(13) 0.89701(11) 0.74006(16) 0.0201(3) Uani 1 1 d .
H5 H 0.4575 0.8695 0.6652 0.024 Uiso 1 1 calc R
C6 C 0.57683(12) 0.82972(11) 0.84313(15) 0.0190(3) Uani 1 1 d .
H6 H 0.5615 0.7549 0.8389 0.023 Uiso 1 1 calc R
C7 C 0.82024(12) 0.61478(11) 1.08045(15) 0.0172(3) Uani 1 1 d .
C8 C 0.89866(12) 0.62433(11) 1.21006(15) 0.0189(3) Uani 1 1 d .
H8 H 0.9124 0.6923 1.2562 0.023 Uiso 1 1 calc R
C9 C 0.95638(12) 0.53377(11) 1.27100(15) 0.0202(3) Uani 1 1 d .
H9 H 1.0105 0.5407 1.3585 0.024 Uiso 1 1 calc R
C10 C 0.93691(13) 0.43360(11) 1.20724(15) 0.0200(3) Uani 1 1 d .
H10 H 0.9763 0.3721 1.2508 0.024 Uiso 1 1 calc R
C11 C 0.85842(12) 0.42478(11) 1.07810(15) 0.0185(3) Uani 1 1 d .
C12 C 0.80100(12) 0.51453(11) 1.01421(15) 0.0180(3) Uani 1 1 d .
H12 H 0.7485 0.5077 0.9252 0.022 Uiso 1 1 calc R
C13 C 0.73522(12) 0.80084(11) 1.06094(15) 0.0173(3) Uani 1 1 d .
C14 C 0.82824(13) 0.31768(11) 1.01104(16) 0.0216(3) Uani 1 1 d .

loop_
_atom_site_aniso_label
_atom_site_aniso_U_11
_atom_site_aniso_U_22
_atom_site_aniso_U_33
_atom_site_aniso_U_23
_atom_site_aniso_U_13
_atom_site_aniso_U_12
F1 0.0320(5) 0.0199(4) 0.0308(5) 0.0033(3) -0.0083(4) 0.0064(4)
F2 0.0348(5) 0.0202(4) 0.0366(5) -0.0031(4) -0.0109(4) 0.0091(4)
F3 0.0367(5) 0.0221(4) 0.0197(4) -0.0019(3) -0.0051(4) 0.0008(4)
F4 0.0336(5) 0.0258(5) 0.0340(5) -0.0019(4) 0.0039(4) -0.0107(4)
N1 0.0228(6) 0.0181(6) 0.0133(5) -0.0006(4) -0.0033(5) 0.0004(5)
O1 0.0295(6) 0.0203(5) 0.0149(5) -0.0009(4) -0.0022(4) -0.0018(4)
C1 0.0173(6) 0.0174(7) 0.0163(6) -0.0004(5) 0.0033(5) -0.0005(5)
C2 0.0192(7) 0.0197(7) 0.0184(7) -0.0033(5) 0.0015(5) -0.0020(5)
C3 0.0224(7) 0.0135(6) 0.0257(7) -0.0019(5) 0.0031(6) 0.0003(5)
C4 0.0194(7) 0.0193(7) 0.0214(7) 0.0033(5) 0.0004(6) 0.0055(5)
C5 0.0182(7) 0.0202(7) 0.0217(7) -0.0032(5) -0.0024(5) 0.0004(5)
C6 0.0199(7) 0.0154(7) 0.0217(7) -0.0019(5) 0.0026(6) -0.0007(5)
C7 0.0171(6) 0.0191(7) 0.0155(6) 0.0019(5) 0.0021(5) 0.0007(5)
C8 0.0193(7) 0.0213(7) 0.0162(6) -0.0016(5) 0.0015(5) -0.0017(5)
C9 0.0172(7) 0.0266(7) 0.0166(7) 0.0008(6) -0.0026(5) -0.0006(6)
C10 0.0188(7) 0.0224(7) 0.0187(7) 0.0035(6) -0.0003(5) 0.0025(6)
C11 0.0176(6) 0.0199(7) 0.0181(7) 0.0015(5) 0.0026(5) 0.0000(5)
C12 0.0171(7) 0.0214(7) 0.0154(6) -0.0001(5) -0.0011(5) -0.0007(5)
C13 0.0183(7) 0.0177(7) 0.0161(7) 0.0007(5) 0.0024(5) -0.0032(5)
C14 0.0228(7) 0.0212(7) 0.0205(7) 0.0022(6) -0.0022(6) 0.0014(6)

loop_
_atom_type_symbol
_atom_type_description
_atom_type_scat_dispersion_real
_atom_type_scat_dispersion_imag
_atom_type_scat_source
C C 0.0033 0.0016 'International Tables Vol C Tables 4.2.6.8 and 6.1.1.4'
H H 0.0000 0.0000 'International Tables Vol C Tables 4.2.6.8 and 6.1.1.4'
N N 0.0061 0.0033 'International Tables Vol C Tables 4.2.6.8 and 6.1.1.4'
O O 0.0106 0.0060 'International Tables Vol C Tables 4.2.6.8 and 6.1.1.4'
F F 0.0171 0.0103 'International Tables Vol C Tables 4.2.6.8 and 6.1.1.4'

loop_
_geom_angle_atom_site_label_1
_geom_angle_atom_site_label_2
_geom_angle_atom_site_label_3
_geom_angle
C13 N1 C7 128.98(11)
C13 N1 H1N 115.5
C7 N1 H1N 115.5
C2 C1 C6 119.32(12)
C2 C1 C13 118.20(12)
C6 C1 C13 122.48(12)
C3 C2 C1 120.57(13)
C3 C2 H2 119.7
C1 C2 H2 119.7
C4 C3 C2 118.03(13)
C4 C3 H3 121.0
C2 C3 H3 121.0
F1 C4 C5 118.12(12)
F1 C4 C3 118.53(13)
C5 C4 C3 123.35(13)
C4 C5 C6 117.98(13)
C4 C5 H5 121.0
C6 C5 H5 121.0
C5 C6 C1 120.64(13)
C5 C6 H6 119.7
C1 C6 H6 119.7
C12 C7 C8 119.58(12)
C12 C7 N1 116.15(12)
C8 C7 N1 124.25(12)
C9 C8 C7 119.42(13)
C9 C8 H8 120.3
C7 C8 H8 120.3
C10 C9 C8 121.54(12)
C10 C9 H9 119.2
C8 C9 H9 119.2
C9 C10 C11 118.66(13)
C9 C10 H10 120.7
C11 C10 H10 120.7
C12 C11 C10 120.73(13)
C12 C11 C14 118.60(12)
C10 C11 C14 120.57(12)
C11 C12 C7 120.07(12)
C11 C12 H12 120.0
C7 C12 H12 120.0
O1 C13 N1 124.14(13)
O1 C13 C1 121.45(12)
N1 C13 C1 114.40(11)
F2 C14 F3 106.39(11)
F2 C14 F4 106.03(11)
F3 C14 F4 105.41(11)
F2 C14 C11 113.16(11)
F3 C14 C11 113.11(11)
F4 C14 C11 112.12(11)

loop_
_geom_bond_atom_site_label_1
_geom_bond_atom_site_label_2
_geom_bond_distance
F1 C4 1.3606(16)
F2 C14 1.3434(16)
F3 C14 1.3474(16)
F4 C14 1.3509(17)
N1 C13 1.3577(18)
N1 C7 1.4126(17)
N1 H1N 0.8800
O1 C13 1.2326(16)
C1 C2 1.3953(19)
C1 C6 1.3969(19)
C1 C13 1.4949(19)
C2 C3 1.385(2)
C2 H2 0.9500
C3 C4 1.378(2)
C3 H3 0.9500
C4 C5 1.376(2)
C5 C6 1.386(2)
C5 H5 0.9500
C6 H6 0.9500
C7 C12 1.3938(19)
C7 C8 1.3952(19)
C8 C9 1.387(2)
C8 H8 0.9500
C9 C10 1.384(2)
C9 H9 0.9500
C10 C11 1.392(2)
C10 H10 0.9500
C11 C12 1.3874(19)
C11 C14 1.493(2)
C12 H12 0.9500

loop_
_geom_torsion_atom_site_label_1
_geom_torsion_atom_site_label_2
_geom_torsion_atom_site_label_3
_geom_torsion_atom_site_label_4
_geom_torsion
C6 C1 C2 C3 -3.5(2)
C13 C1 C2 C3 175.77(12)
C1 C2 C3 C4 1.4(2)
C2 C3 C4 F1 -178.44(12)
C2 C3 C4 C5 1.7(2)
F1 C4 C5 C6 177.69(12)
C3 C4 C5 C6 -2.4(2)
C4 C5 C6 C1 0.1(2)
C2 C1 C6 C5 2.7(2)
C13 C1 C6 C5 -176.50(12)
C13 N1 C7 C12 161.91(13)
C13 N1 C7 C8 -20.0(2)
C12 C7 C8 C9 0.03(19)
N1 C7 C8 C9 -178.02(12)
C7 C8 C9 C10 -0.8(2)
C8 C9 C10 C11 0.7(2)
C9 C10 C11 C12 0.1(2)
C9 C10 C11 C14 -176.14(12)
C10 C11 C12 C7 -0.9(2)
C14 C11 C12 C7 175.49(12)
C8 C7 C12 C11 0.77(19)
N1 C7 C12 C11 178.97(12)
C7 N1 C13 O1 5.2(2)
C7 N1 C13 C1 -176.00(12)
C2 C1 C13 O1 28.16(19)
C6 C1 C13 O1 -152.60(13)
C2 C1 C13 N1 -150.69(12)
C6 C1 C13 N1 28.56(18)
C12 C11 C14 F2 154.50(12)
C10 C11 C14 F2 -29.14(18)
C12 C11 C14 F3 33.41(17)
C10 C11 C14 F3 -150.23(12)
C12 C11 C14 F4 -85.62(15)
C10 C11 C14 F4 90.73(15)
